data_7203930
loop_
_publ_author_name
'Bamford, Samantha J.'
'Goubitz, Kees'
'van Lingen, Hester L.'
'Luker, Tim'
'Schenk, Henk'
'Hiemstra, Henk'

_publ_contact_author
;
     ? name
     ? institute
     ? department
     ? address
     ? city
     ? country
;
_publ_section_title
;
 Formation of medium-size bridged ring systems via ring-closing
 metathesis of 2,5-disubstituted-2,3-dihydro-1H-pyrroles
;
_journal_issue 3
_journal_name_full 'Journal of the Chemical Society, Perkin Transactions 1'
_journal_page_first 345
_journal_paper_doi 10.1039/a908272g
_journal_year 2000
_chemical_formula_analytical 'C24 H29 N O4 S2'
_chemical_formula_weight 459.6
_chemical_name_systematic
;
 (2S*,9S*)-2-Benzenesulfonyl-12-(toluene-4-sulfonyl)-12-aza-
 bicyclo[7.2.1]dodeca-1(11)-ene
;
_space_group_IT_number 2
_symmetry_cell_setting triclinic
_symmetry_space_group_name_Hall '-P 1'
_symmetry_space_group_name_H-M 'P -1'
_audit_creation_date 99-10-07
_audit_creation_method from_xtal_archive_file_using_CIFIO
_cell_angle_alpha 80.443(7)
_cell_angle_beta 84.476(8)
_cell_angle_gamma 70.578(5)
_cell_formula_units_Z 2
_cell_length_a 8.2243(5)
_cell_length_b 10.4546(8)
_cell_length_c 14.535(3)
_cell_measurement_reflns_used 23
_cell_measurement_temperature 253
_cell_measurement_theta_max 41.89
_cell_measurement_theta_min 39.99
_cell_volume 1161.1(3)
_computing_cell_refinement 'local program'
_computing_data_collection 'Enraf-Nonius CAD4 software'
_computing_data_reduction xtal_ADDREF
_computing_molecular_graphics xtal
_computing_publication_material xtal_BONDLA_CIFIO
_computing_structure_refinement xtal_CRYLSQ
_computing_structure_solution xtal
_diffrn_ambient_temperature 253
_diffrn_measurement_device 'Enraf-Noinius CAD4'
_diffrn_measurement_method \w/2\q
_diffrn_radiation_monochromator graphite
_diffrn_radiation_source xray_tube
_diffrn_radiation_type Cu-K\a
_diffrn_radiation_wavelength 1.5418
_diffrn_reflns_limit_h_max 10
_diffrn_reflns_limit_h_min -10
_diffrn_reflns_limit_k_max 13
_diffrn_reflns_limit_k_min -12
_diffrn_reflns_limit_l_max 18
_diffrn_reflns_limit_l_min 0
_diffrn_reflns_number 4669
_diffrn_reflns_theta_max 74.74
_diffrn_reflns_theta_min 3.09
_diffrn_standards_decay_% 0
_diffrn_standards_interval_time 3600
_diffrn_standards_number 2
_exptl_absorpt_coefficient_mu 2.33
_exptl_absorpt_correction_T_max 0.985
_exptl_absorpt_correction_T_min 0.599
_exptl_absorpt_correction_type psi-scan
_exptl_crystal_colour white
_exptl_crystal_density_diffrn 1.315
_exptl_crystal_F_000 488
_exptl_crystal_size_max 0.45
_exptl_crystal_size_mid 0.40
_exptl_crystal_size_min 0.25
_refine_diff_density_max .953
_refine_diff_density_min -.453
_refine_ls_abs_structure_details none
_refine_ls_abs_structure_Flack 0
_refine_ls_extinction_coef 325(37)
_refine_ls_extinction_expression Eq22_p292_"Cryst._Comp."_Munksgaard_1970
_refine_ls_extinction_method Zachariasen
_refine_ls_goodness_of_fit_all .921
_refine_ls_goodness_of_fit_obs .937
_refine_ls_hydrogen_treatment 'restrained at 1.0 \%A'
_refine_ls_matrix_type full
_refine_ls_number_constraints 0
_refine_ls_number_parameters 368
_refine_ls_number_reflns 3749
_refine_ls_number_restraints 35
_refine_ls_R_factor_all .086
_refine_ls_R_factor_obs .07
_refine_ls_shift/esd_max .519
_refine_ls_shift/esd_mean .021
_refine_ls_structure_factor_coef F
_refine_ls_weighting_scheme calc
_refine_ls_wR_factor_all .071
_refine_ls_wR_factor_obs .064
_reflns_d_resolution_high .799
_reflns_d_resolution_low 14.319
_reflns_limit_h_max 10
_reflns_limit_h_min -10
_reflns_limit_k_max 13
_reflns_limit_k_min -12
_reflns_limit_l_max 18
_reflns_limit_l_min 0
_reflns_number_observed 3749
_reflns_number_total 4669
_reflns_observed_criterion refl_observed_if_Fobs_>_4.00_sigma(Fobs)
_cod_data_source_file a908272g.txt
_cod_data_source_block Compound_2b
_cod_depositor_comments
;
The following automatic conversions were performed:

'_exptl_absorpt_correction_type' tag value 'PSI-scans' was replaced
with 'psi-scan' value.

Automatic conversion script
Id: cif_fix_values 1646 2011-03-28 12:23:43Z adriana 
;
_cod_original_sg_symbol_Hall -p_1
_cod_original_sg_symbol_H-M p_-1
_cod_database_code 7203930

loop_
_symmetry_equiv_pos_as_xyz
+x,+y,+z
-x,-y,-z

loop_
_atom_site_aniso_label
_atom_site_aniso_U_11
_atom_site_aniso_U_22
_atom_site_aniso_U_33
_atom_site_aniso_U_12
_atom_site_aniso_U_13
_atom_site_aniso_U_23
N1 .0440(17) .0407(17) .0525(19) -.0146(14) -.0009(14) -.0077(14)
C2 .039(2) .041(2) .058(2) -.0128(16) -.0048(17) -.0034(17)
C3 .040(2) .051(2) .075(3) -.0122(18) -.007(2) -.000(2)
C4 .042(2) .065(3) .086(4) -.019(2) -.003(2) .003(3)
C5 .049(2) .054(2) .060(3) -.024(2) .003(2) -.007(2)
C6 .078(3) .089(4) .058(3) -.047(3) .008(2) -.010(3)
C7 .124(6) .100(5) .071(4) -.043(4) .016(4) -.022(3)
C8 .087(4) .106(5) .094(4) -.030(4) -.031(4) -.008(4)
C9 .124(6) .085(5) .106(5) -.042(4) -.054(4) .016(4)
C10 .086(4) .072(4) .113(5) -.034(3) -.035(4) -.014(3)
C11 .054(3) .092(4) .091(4) -.032(3) -.023(3) .025(3)
C12 .040(2) .043(2) .077(3) -.0122(17) -.004(2) .005(2)
S1 .0518(6) .0434(5) .0572(6) -.0103(4) -.0049(5) -.0095(4)
O1 .075(2) .0402(15) .069(2) -.0082(14) -.0223(16) -.0016(14)
O2 .0558(18) .067(2) .079(2) -.0149(15) .0129(16) -.0209(17)
C13 .062(3) .042(2) .047(2) -.0119(19) -.0063(19) -.0071(17)
C14 .080(3) .053(3) .058(3) -.027(2) -.015(2) .001(2)
C15 .082(3) .063(3) .066(3) -.032(3) -.019(3) -.000(2)
C16 .072(3) .060(3) .056(3) -.008(2) -.014(2) -.014(2)
C17 .087(4) .055(3) .050(3) -.013(2) -.012(2) .001(2)
C18 .080(3) .055(3) .052(3) -.023(2) -.003(2) -.004(2)
C19 .083(4) .095(4) .072(4) -.009(3) -.031(3) -.016(3)
S2 .0465(5) .0447(5) .0537(6) -.0152(4) -.0082(4) -.0005(4)
O3 .087(2) .116(3) .063(2) -.057(2) -.0233(18) .002(2)
O4 .0532(17) .0437(16) .100(3) -.0103(13) .0154(16) -.0152(16)
C20 .048(2) .042(2) .045(2) -.0145(17) -.0019(17) -.0035(16)
C21 .069(3) .063(3) .062(3) -.024(2) .011(2) -.023(2)
C22 .063(3) .077(3) .070(3) -.016(3) .021(2) -.017(3)
C23 .056(3) .070(3) .077(3) -.026(2) .001(2) -.003(3)
C24 .066(3) .065(3) .078(3) -.034(2) .003(2) -.018(2)
C25 .059(3) .050(2) .059(3) -.021(2) .004(2) -.014(2)

loop_
_atom_site_label
_atom_site_fract_x
_atom_site_fract_y
_atom_site_fract_z
_atom_site_U_iso_or_equiv
_atom_site_thermal_displace_type
_atom_site_calc_flag
_atom_site_calc_attached_atom
N1 .1858(4) -.3095(3) .3450(2) .045(3) Uani ? ?
C2 .1544(5) -.1666(4) .3062(3) .046(3) Uani ? ?
C3 -.0090(5) -.0944(4) .3196(3) .057(4) Uani ? ?
C4 -.1129(6) -.1827(5) .3653(4) .066(4) Uani ? ?
C5 .0246(5) -.3169(4) .4010(3) .053(4) Uani ? ?
C6 .0521(7) -.3426(6) .5048(3) .071(5) Uani ? ?
C7 .1248(10) -.2483(7) .5417(4) .097(7) Uani ? ?
C8 .3247(9) -.2897(7) .5381(5) .095(7) Uani ? ?
C9 .3901(10) -.1723(7) .5230(5) .103(7) Uani ? ?
C10 .3510(8) -.0746(6) .4305(5) .086(6) Uani ? ?
C11 .4299(6) -.1410(6) .3480(4) .080(5) Uani ? ?
C12 .3093(5) -.1225(4) .2737(3) .055(3) Uani ? ?
S1 .26966(13) -.43121(10) .27827(8) .0516(8) Uani ? ?
O1 .2960(4) -.5569(3) .3404(2) .063(3) Uani ? ?
O2 .4126(4) -.4022(3) .2259(2) .068(3) Uani ? ?
C13 .1110(5) -.4182(4) .2006(3) .051(3) Uani ? ?
C14 .0156(7) -.5072(5) .2193(3) .063(4) Uani ? ?
C15 -.1144(7) -.4923(5) .1615(4) .068(5) Uani ? ?
C16 -.1519(6) -.3925(5) .0850(3) .065(4) Uani ? ?
C17 -.0521(7) -.3054(5) .0668(3) .067(4) Uani ? ?
C18 .0773(7) -.3174(5) .1240(3) .062(4) Uani ? ?
C19 -.2954(8) -.3799(7) .0228(4) .086(6) Uani ? ?
S2 .24564(13) .04329(10) .20436(7) .0486(8) Uani ? ?
O3 .1855(5) .0278(4) .1186(2) .083(4) Uani ? ?
O4 .1315(4) .1428(3) .2587(2) .068(3) Uani ? ?
C20 .4393(5) .0833(4) .1801(3) .045(3) Uani ? ?
C21 .5623(6) .0192(5) .1168(3) .063(4) Uani ? ?
C22 .7086(7) .0579(6) .0965(4) .072(5) Uani ? ?
C23 .7291(6) .1602(5) .1373(4) .068(4) Uani ? ?
C24 .6059(6) .2234(5) .2001(4) .066(4) Uani ? ?
C25 .4598(6) .1851(4) .2223(3) .055(4) Uani ? ?
H3 -.054(6) .0075(12) .306(4) .10000 Uiso ? ?
H41 -.177(6) -.147(5) .423(2) .10000 Uiso ? ?
H42 -.194(5) -.193(5) .322(3) .10000 Uiso ? ?
H5 .002(7) -.400(3) .388(4) .10000 Uiso ? ?
H61 -.056(3) -.349(5) .540(3) .10000 Uiso ? ?
H62 .162(3) -.407(4) .537(3) .10000 Uiso ? ?
H71 .074(7) -.152(2) .508(3) .10000 Uiso ? ?
H72 .110(7) -.253(4) .6119(9) .10000 Uiso ? ?
H81 .322(7) -.347(4) .6011(15) .10000 Uiso ? ?
H82 .374(7) -.348(4) .487(2) .10000 Uiso ? ?
H91 .338(5) -.119(5) .576(3) .10000 Uiso ? ?
H92 .5181(19) -.217(5) .527(3) .10000 Uiso ? ?
H101 .224(2) -.032(4) .421(4) .10000 Uiso ? ?
H102 .406(5) -.001(3) .425(4) .10000 Uiso ? ?
H111 .529(4) -.108(4) .322(3) .10000 Uiso ? ?
H112 .472(5) -.235(3) .386(3) .10000 Uiso ? ?
H12 .381(6) -.178(5) .225(3) .10000 Uiso ? ?
H14 .038(7) -.574(4) .278(2) .10000 Uiso ? ?
H15 -.194(5) -.548(5) .178(4) .10000 Uiso ? ?
H17 -.080(7) -.236(4) .010(2) .10000 Uiso ? ?
H18 .160(5) -.265(5) .112(4) .10000 Uiso ? ?
H191 -.260(7) -.438(5) -.028(3) .10000 Uiso ? ?
H192 -.410(4) -.360(6) .057(3) .10000 Uiso ? ?
H193 -.320(7) -.289(3) -.017(3) .10000 Uiso ? ?
H21 .531(7) -.044(4) .083(3) .10000 Uiso ? ?
H22 .789(5) .021(5) .044(2) .10000 Uiso ? ?
H23 .838(4) .183(5) .120(4) .10000 Uiso ? ?
H24 .616(7) .300(4) .229(3) .10000 Uiso ? ?
H25 .375(5) .220(5) .273(3) .10000 Uiso ? ?

loop_
_atom_type_symbol
_atom_type_description
_atom_type_oxidation_number
_atom_type_number_in_cell
_atom_type_scat_dispersion_real
_atom_type_scat_dispersion_imag
_atom_type_scat_source
C ? 0 48 .017 .009 Int._Tables_Vol_IV_Tables_2.2B_and_2.3.1
H ? 0 58 0 0 Int._Tables_Vol_IV_Tables_2.2B_and_2.3.1
O ? 0 8 .047 .032 Int._Tables_Vol_IV_Tables_2.2B_and_2.3.1
S ? 0 4 .319 .557 Int._Tables_Vol_IV_Tables_2.2B_and_2.3.1
N ? 0 2 .029 .018 Int._Tables_Vol_IV_Tables_2.2B_and_2.3.1

loop_
_diffrn_attenuator_code
_diffrn_attenuator_scale
? ?

loop_
_geom_angle_atom_site_label_1
_geom_angle_atom_site_label_2
_geom_angle_atom_site_label_3
_geom_angle
_geom_angle_site_symmetry_1
_geom_angle_site_symmetry_2
_geom_angle_site_symmetry_3
_geom_angle_publ_flag
C2 N1 C5 106.6(3) 1_565 1_565 1_565 ?
C2 N1 S1 120.4(3) 1_565 1_565 1_565 ?
C5 N1 S1 114.8(3) 1_565 1_565 1_565 ?
C3 C2 N1 110.8(4) 1_565 1_565 1_565 ?
C3 C2 C12 131.0(4) 1_565 1_565 1_565 ?
N1 C2 C12 117.3(3) 1_565 1_565 1_565 ?
H3 C3 C2 123(3) 1_565 1_565 1_565 ?
H3 C3 C4 125(3) 1_565 1_565 1_565 ?
C2 C3 C4 111.7(4) 1_565 1_565 1_565 ?
H41 C4 H42 111(4) 1_565 1_565 1_565 ?
H41 C4 C3 110(3) 1_565 1_565 1_565 ?
H41 C4 C5 105(2) 1_565 1_565 1_565 ?
H42 C4 C3 112(3) 1_565 1_565 1_565 ?
H42 C4 C5 114(3) 1_565 1_565 1_565 ?
C3 C4 C5 103.2(4) 1_565 1_565 1_565 ?
H5 C5 N1 107(3) 1_565 1_565 1_565 ?
H5 C5 C6 105(3) 1_565 1_565 1_565 ?
H5 C5 C4 113(3) 1_565 1_565 1_565 ?
N1 C5 C6 111.4(4) 1_565 1_565 1_565 ?
N1 C5 C4 103.9(3) 1_565 1_565 1_565 ?
C6 C5 C4 115.9(4) 1_565 1_565 1_565 ?
H61 C6 H62 113(3) 1_565 1_565 1_565 ?
H61 C6 C7 112(3) 1_565 1_565 1_565 ?
H61 C6 C5 109(2) 1_565 1_565 1_565 ?
H62 C6 C7 76(3) 1_565 1_565 1_565 ?
H62 C6 C5 126(2) 1_565 1_565 1_565 ?
C7 C6 C5 116.8(5) 1_565 1_565 1_565 ?
H72 C7 H71 113(3) 1_565 1_565 1_565 ?
H72 C7 C6 113(3) 1_565 1_565 1_565 ?
H72 C7 C8 96(3) 1_565 1_565 1_565 ?
H71 C7 C6 109(3) 1_565 1_565 1_565 ?
H71 C7 C8 110(3) 1_565 1_565 1_565 ?
C6 C7 C8 115.9(5) 1_565 1_565 1_565 ?
H82 C8 H81 112(3) 1_565 1_565 1_565 ?
H82 C8 C9 109(3) 1_565 1_565 1_565 ?
H82 C8 C7 109(3) 1_565 1_565 1_565 ?
H81 C8 C9 123(3) 1_565 1_565 1_565 ?
H81 C8 C7 88(3) 1_565 1_565 1_565 ?
C9 C8 C7 113.9(5) 1_565 1_565 1_565 ?
H91 C9 H92 113(4) 1_565 1_565 1_565 ?
H91 C9 C8 105(3) 1_565 1_565 1_565 ?
H91 C9 C10 109(2) 1_565 1_565 1_565 ?
H92 C9 C8 103(3) 1_565 1_565 1_565 ?
H92 C9 C10 109(3) 1_565 1_565 1_565 ?
C8 C9 C10 117.6(7) 1_565 1_565 1_565 ?
H102 C10 H101 110(3) 1_565 1_565 1_565 ?
H102 C10 C11 101(3) 1_565 1_565 1_565 ?
H102 C10 C9 112(3) 1_565 1_565 1_565 ?
H101 C10 C11 107(3) 1_565 1_565 1_565 ?
H101 C10 C9 113(3) 1_565 1_565 1_565 ?
C11 C10 C9 113.3(5) 1_565 1_565 1_565 ?
H111 C11 H112 111(3) 1_565 1_565 1_565 ?
H111 C11 C10 109(3) 1_565 1_565 1_565 ?
H111 C11 C12 110(3) 1_565 1_565 1_565 ?
H112 C11 C10 93(2) 1_565 1_565 1_565 ?
H112 C11 C12 117(3) 1_565 1_565 1_565 ?
C10 C11 C12 114.9(4) 1_565 1_565 1_565 ?
H12 C12 C11 105(3) 1_565 1_565 1_565 ?
H12 C12 C2 111(3) 1_565 1_565 1_565 ?
H12 C12 S2 99(2) 1_565 1_565 1_565 ?
C11 C12 C2 114.4(4) 1_565 1_565 1_565 ?
C11 C12 S2 115.6(4) 1_565 1_565 1_565 ?
C2 C12 S2 110.6(2) 1_565 1_565 1_565 ?
O2 S1 O1 120.13(18) 1_565 1_565 1_565 ?
O2 S1 N1 106.9(2) 1_565 1_565 1_565 ?
O2 S1 C13 109.0(2) 1_565 1_565 1_565 ?
O1 S1 N1 105.06(17) 1_565 1_565 1_565 ?
O1 S1 C13 107.8(2) 1_565 1_565 1_565 ?
N1 S1 C13 107.35(17) 1_565 1_565 1_565 ?
C18 C13 C14 120.1(5) 1_565 1_565 1_565 ?
C18 C13 S1 120.6(4) 1_565 1_565 1_565 ?
C14 C13 S1 119.2(3) 1_565 1_565 1_565 ?
H14 C14 C15 123(3) 1_565 1_565 1_565 ?
H14 C14 C13 118(3) 1_565 1_565 1_565 ?
C15 C14 C13 119.2(4) 1_565 1_565 1_565 ?
H15 C15 C16 117(3) 1_565 1_565 1_565 ?
H15 C15 C14 120(3) 1_565 1_565 1_565 ?
C16 C15 C14 122.1(6) 1_565 1_565 1_565 ?
C15 C16 C17 117.6(5) 1_565 1_565 1_565 ?
C15 C16 C19 120.5(5) 1_565 1_565 1_565 ?
C17 C16 C19 121.9(4) 1_565 1_565 1_565 ?
H17 C17 C18 123(3) 1_565 1_565 1_565 ?
H17 C17 C16 116(3) 1_565 1_565 1_565 ?
C18 C17 C16 121.3(4) 1_565 1_565 1_565 ?
H18 C18 C17 126(3) 1_565 1_565 1_565 ?
H18 C18 C13 114(3) 1_565 1_565 1_565 ?
C17 C18 C13 119.6(5) 1_565 1_565 1_565 ?
H191 C19 H193 99(4) 1_565 1_565 1_565 ?
H191 C19 H192 124(5) 1_565 1_565 1_565 ?
H191 C19 C16 115(3) 1_565 1_565 1_565 ?
H193 C19 H192 96(4) 1_565 1_565 1_565 ?
H193 C19 C16 107(3) 1_565 1_565 1_565 ?
H192 C19 C16 112(3) 1_565 1_565 1_565 ?
O3 S2 O4 118.0(2) 1_565 1_565 1_565 ?
O3 S2 C20 108.9(2) 1_565 1_565 1_565 ?
O3 S2 C12 107.1(2) 1_565 1_565 1_565 ?
O4 S2 C20 107.7(2) 1_565 1_565 1_565 ?
O4 S2 C12 110.0(2) 1_565 1_565 1_565 ?
C20 S2 C12 104.34(18) 1_565 1_565 1_565 ?
C25 C20 C21 120.9(4) 1_565 1_565 1_565 ?
C25 C20 S2 118.3(3) 1_565 1_565 1_565 ?
C21 C20 S2 120.7(4) 1_565 1_565 1_565 ?
H21 C21 C20 116(3) 1_565 1_565 1_565 ?
H21 C21 C22 125(3) 1_565 1_565 1_565 ?
C20 C21 C22 118.9(5) 1_565 1_565 1_565 ?
H22 C22 C23 120(3) 1_565 1_565 1_565 ?
H22 C22 C21 119(3) 1_565 1_565 1_565 ?
C23 C22 C21 120.6(5) 1_565 1_565 1_565 ?
H23 C23 C24 123(3) 1_565 1_565 1_565 ?
H23 C23 C22 117(3) 1_565 1_565 1_565 ?
C24 C23 C22 120.0(5) 1_565 1_565 1_565 ?
H24 C24 C23 121(3) 1_565 1_565 1_565 ?
H24 C24 C25 118(3) 1_565 1_565 1_565 ?
C23 C24 C25 120.4(5) 1_565 1_565 1_565 ?
H25 C25 C20 118(3) 1_565 1_565 1_565 ?
H25 C25 C24 122(3) 1_565 1_565 1_565 ?
C20 C25 C24 119.2(4) 1_565 1_565 1_565 ?

loop_
_geom_bond_atom_site_label_1
_geom_bond_atom_site_label_2
_geom_bond_distance
_geom_bond_site_symmetry_1
_geom_bond_site_symmetry_2
_geom_bond_publ_flag
N1 C2 1.451(5) 1_565 1_565 ?
N1 C5 1.506(5) 1_565 1_565 ?
N1 S1 1.653(3) 1_565 1_565 ?
C2 C3 1.318(5) 1_565 1_565 ?
C2 C12 1.504(6) 1_565 1_565 ?
C3 H3 .997(12) 1_565 1_565 ?
C3 C4 1.495(7) 1_565 1_565 ?
C4 H41 1.00(4) 1_565 1_565 ?
C4 H42 1.00(5) 1_565 1_565 ?
C4 C5 1.527(6) 1_565 1_565 ?
C5 H5 1.00(5) 1_565 1_565 ?
C5 C6 1.513(7) 1_565 1_565 ?
C6 H61 1.00(3) 1_565 1_565 ?
C6 H62 1.03(3) 1_565 1_565 ?
C6 C7 1.498(11) 1_565 1_565 ?
C7 H72 1.011(15) 1_565 1_565 ?
C7 H71 1.01(2) 1_565 1_565 ?
C7 C8 1.552(10) 1_565 1_565 ?
C8 H82 1.00(4) 1_565 1_565 ?
C8 H81 1.01(3) 1_565 1_565 ?
C8 C9 1.474(12) 1_565 1_565 ?
C9 H91 1.00(4) 1_565 1_565 ?
C9 H92 1.003(17) 1_565 1_565 ?
C9 C10 1.538(9) 1_565 1_565 ?
C10 H102 1.00(4) 1_565 1_565 ?
C10 H101 1.004(18) 1_565 1_565 ?
C10 C11 1.471(9) 1_565 1_565 ?
C11 H111 1.01(4) 1_565 1_565 ?
C11 H112 1.01(3) 1_565 1_565 ?
C11 C12 1.482(8) 1_565 1_565 ?
C12 H12 1.00(4) 1_565 1_565 ?
C12 S2 1.792(4) 1_565 1_565 ?
S1 O2 1.428(3) 1_565 1_565 ?
S1 O1 1.429(3) 1_565 1_565 ?
S1 C13 1.764(5) 1_565 1_565 ?
C13 C18 1.379(6) 1_565 1_565 ?
C13 C14 1.383(8) 1_565 1_565 ?
C14 H14 1.00(3) 1_565 1_565 ?
C14 C15 1.376(8) 1_565 1_565 ?
C15 H15 1.00(5) 1_565 1_565 ?
C15 C16 1.374(6) 1_565 1_565 ?
C16 C17 1.396(8) 1_565 1_565 ?
C16 C19 1.512(9) 1_565 1_565 ?
C17 H17 1.00(3) 1_565 1_565 ?
C17 C18 1.374(8) 1_565 1_565 ?
C18 H18 1.00(5) 1_565 1_565 ?
C19 H191 .99(5) 1_565 1_565 ?
C19 H193 .99(3) 1_565 1_565 ?
C19 H192 1.00(3) 1_565 1_565 ?
S2 O3 1.437(4) 1_565 1_565 ?
S2 O4 1.438(3) 1_565 1_565 ?
S2 C20 1.767(5) 1_565 1_565 ?
C20 C25 1.376(7) 1_565 1_565 ?
C20 C21 1.376(6) 1_565 1_565 ?
C21 H21 1.00(6) 1_565 1_565 ?
C21 C22 1.384(8) 1_565 1_565 ?
C22 H22 1.00(4) 1_565 1_565 ?
C22 C23 1.369(9) 1_565 1_565 ?
C23 H23 1.00(4) 1_565 1_565 ?
C23 C24 1.368(7) 1_565 1_565 ?
C24 H24 1.00(5) 1_565 1_565 ?
C24 C25 1.383(8) 1_565 1_565 ?
C25 H25 1.00(4) 1_565 1_565 ?

loop_
_geom_contact_atom_site_label_1
_geom_contact_atom_site_label_2
_geom_contact_distance
_geom_contact_site_symmetry_1
_geom_contact_site_symmetry_2
_geom_contact_publ_flag
H192 H193 1.48(7) 1_565 1_565 ?
H191 H193 1.51(6) 1_565 1_565 ?
C7 H62 1.59(5) 1_565 1_565 ?
H101 H102 1.64(5) 1_565 1_565 ?
H41 H42 1.65(6) 1_565 1_565 ?
H111 H112 1.67(6) 1_565 1_565 ?
H91 H92 1.67(5) 1_565 1_565 ?
H81 H82 1.67(4) 1_565 1_565 ?
H71 H72 1.69(4) 1_565 1_565 ?
H61 H62 1.69(4) 1_565 1_565 ?
H72 H81 1.70(7) 1_565 1_565 ?
H191 H192 1.75(6) 1_565 1_565 ?
C7 H81 1.82(5) 1_565 1_565 ?
C10 H112 1.82(3) 1_565 1_565 ?
C11 H102 1.93(5) 1_565 1_565 ?
C8 H72 1.94(5) 1_565 1_565 ?
C8 H92 1.96(4) 1_565 1_565 ?
C11 H12 1.99(5) 1_565 1_565 ?
C8 H91 1.99(6) 1_565 1_565 ?
H62 H72 1.99(6) 1_565 1_565 ?
H62 H81 2.00(7) 1_565 1_565 ?
H82 H112 2.01(6) 1_565 1_565 ?
C13 H18 2.01(5) 1_565 1_565 ?
H102 H111 2.01(7) 1_565 1_565 ?
C6 H5 2.01(6) 1_565 1_565 ?
C11 H101 2.01(4) 1_565 1_565 ?
C20 H21 2.02(5) 1_565 1_565 ?
C22 H23 2.02(6) 1_565 1_565 ?
C5 H41 2.03(4) 1_565 1_565 ?
C16 H193 2.03(5) 1_565 1_565 ?
C16 H17 2.03(5) 1_565 1_565 ?
C16 H15 2.04(5) 1_565 1_565 ?
C9 H82 2.04(5) 1_565 1_565 ?
N1 H5 2.04(5) 1_565 1_565 ?
C10 H111 2.04(4) 1_565 1_565 ?
C20 H25 2.04(5) 1_565 1_565 ?
C2 H3 2.04(3) 1_565 1_565 ?
C13 H14 2.04(5) 1_565 1_565 ?
C25 H24 2.05(6) 1_565 1_565 ?
C21 H22 2.06(4) 1_565 1_565 ?
C23 H22 2.06(5) 1_565 1_565 ?
C6 H71 2.06(3) 1_565 1_565 ?
C12 H111 2.06(4) 1_565 1_565 ?
C14 H15 2.07(5) 1_565 1_565 ?
C3 H41 2.07(4) 1_565 1_565 ?
H62 H82 2.07(7) 1_565 1_565 ?
C5 H61 2.07(4) 1_565 1_565 ?
C23 H24 2.07(4) 1_565 1_565 ?
C2 H12 2.08(4) 1_565 1_565 ?
C10 H91 2.09(4) 1_565 1_565 ?
C18 H17 2.09(4) 1_565 1_565 ?
C24 H23 2.09(4) 1_565 1_565 ?
C15 H14 2.09(4) 1_565 1_565 ?
C3 H42 2.09(6) 1_565 1_565 ?
C7 H61 2.09(5) 1_565 1_565 ?
C24 H25 2.09(4) 1_565 1_565 ?
C10 H92 2.10(4) 1_565 1_565 ?
C8 H62 2.10(4) 1_565 1_565 ?
C16 H192 2.10(3) 1_565 1_565 ?
C6 H72 2.11(4) 1_565 1_565 ?
C7 H82 2.11(5) 1_565 1_565 ?
C17 H18 2.12(5) 1_565 1_565 ?
C22 H21 2.12(6) 1_565 1_565 ?
C8 H71 2.12(4) 1_565 1_565 ?
C16 H191 2.13(5) 1_565 1_565 ?
C9 H102 2.13(4) 1_565 1_565 ?
C4 H5 2.13(3) 1_565 1_565 ?
C9 H101 2.13(4) 1_565 1_565 ?
C12 H112 2.14(4) 1_565 1_565 ?
C5 H42 2.14(4) 1_565 1_565 ?
H42 H111 2.15(5) 1_565 1_465 ?
H92 H112 2.16(7) 1_565 1_565 ?
C9 H112 2.17(4) 1_565 1_565 ?
S2 H12 2.19(4) 1_565 1_565 ?
C9 H81 2.19(5) 1_565 1_565 ?
H71 H101 2.21(6) 1_565 1_565 ?
C4 H3 2.22(3) 1_565 1_565 ?
H82 H92 2.25(7) 1_565 1_565 ?
O2 H12 2.27(5) 1_565 1_565 ?
C5 H62 2.27(4) 1_565 1_565 ?
N1 C3 2.280(5) 1_565 1_565 ?
H111 H12 2.29(7) 1_565 1_565 ?
H17 H193 2.30(8) 1_565 1_565 ?
H5 H61 2.32(7) 1_565 1_565 ?
H22 H23 2.32(8) 1_565 1_565 ?
C2 C4 2.330(6) 1_565 1_565 ?
H61 H72 2.34(7) 1_565 1_565 ?
H42 H5 2.34(6) 1_565 1_565 ?
C3 C5 2.368(6) 1_565 1_565 ?
C15 C17 2.370(7) 1_565 1_565 ?
C2 C5 2.370(6) 1_565 1_565 ?
C22 C24 2.370(8) 1_565 1_565 ?
C20 C22 2.377(6) 1_565 1_565 ?
C20 C24 2.379(8) 1_565 1_565 ?
C13 C17 2.379(6) 1_565 1_565 ?
C13 C15 2.380(8) 1_565 1_565 ?
C23 C25 2.386(7) 1_565 1_565 ?
N1 C4 2.388(5) 1_565 1_565 ?
C21 C23 2.390(9) 1_565 1_565 ?
O4 H3 2.39(4) 1_565 1_565 ?
H81 H91 2.39(7) 1_565 1_565 ?
H24 H25 2.39(8) 1_565 1_565 ?
C14 C18 2.394(7) 1_565 1_565 ?
C21 C25 2.394(7) 1_565 1_565 ?
C14 C16 2.406(6) 1_565 1_565 ?
C16 C18 2.415(8) 1_565 1_565 ?
H14 H15 2.42(7) 1_565 1_565 ?
C12 H101 2.43(5) 1_565 1_565 ?
H21 H22 2.43(8) 1_565 1_565 ?
H92 H102 2.43(6) 1_565 1_565 ?
O4 H25 2.43(5) 1_565 1_565 ?
H91 H101 2.44(6) 1_565 1_565 ?
H23 H24 2.44(6) 1_565 1_565 ?
H112 H12 2.44(6) 1_565 1_565 ?
H91 H102 2.45(6) 1_565 1_565 ?
N1 O1 2.450(4) 1_565 1_565 ?
O1 H14 2.46(6) 1_565 1_565 ?
O3 O4 2.464(5) 1_565 1_565 ?
H102 H112 2.47(5) 1_565 1_565 ?
H41 H61 2.47(6) 1_565 1_565 ?
O3 H22 2.48(4) 1_565 2_665 ?
O1 O2 2.477(5) 1_565 1_565 ?
H41 H71 2.48(7) 1_565 1_565 ?
N1 O2 2.479(4) 1_565 1_565 ?
H21 H21 2.48(6) 1_565 2_665 ?
H101 H112 2.48(4) 1_565 1_565 ?
H62 H71 2.48(5) 1_565 1_565 ?
C8 H112 2.48(4) 1_565 1_565 ?
C10 C12 2.490(9) 1_565 1_565 ?
C6 H41 2.49(4) 1_565 1_565 ?
N1 C6 2.494(6) 1_565 1_565 ?
H81 H92 2.50(7) 1_565 1_565 ?
H17 H18 2.50(7) 1_565 1_565 ?
C15 C19 2.507(8) 1_565 1_565 ?
C2 C11 2.509(8) 1_565 1_565 ?
C9 C11 2.514(9) 1_565 1_565 ?
H3 H41 2.52(6) 1_565 1_565 ?
N1 C12 2.524(6) 1_565 1_565 ?
O1 H25 2.53(5) 1_565 . ?
C7 C9 2.536(13) 1_565 1_565 ?
O1 H5 2.54(4) 1_565 1_565 ?
C17 C19 2.542(10) 1_565 1_565 ?
H5 H14 2.55(6) 1_565 1_565 ?
S1 H5 2.56(5) 1_565 1_565 ?
H15 H24 2.56(7) 1_565 1_455 ?
C17 H193 2.56(6) 1_565 1_565 ?
C2 H101 2.56(5) 1_565 1_565 ?
C5 C7 2.564(9) 1_565 1_565 ?
H5 H61 2.57(6) 1_565 2_556 ?
C3 C12 2.569(6) 1_565 1_565 ?
C9 H71 2.57(5) 1_565 1_565 ?
H61 H71 2.57(6) 1_565 1_565 ?
C8 C10 2.577(9) 1_565 1_565 ?
C4 C6 2.578(7) 1_565 1_565 ?
O3 H17 2.58(3) 1_565 2_565 ?
C6 C8 2.586(10) 1_565 1_565 ?
O3 H12 2.59(4) 1_565 1_565 ?
O1 C13 2.587(5) 1_565 1_565 ?
O4 C20 2.594(5) 1_565 1_565 ?
C20 H111 2.60(4) 1_565 1_565 ?
N1 H82 2.60(4) 1_565 1_565 ?
O2 C13 2.605(6) 1_565 1_565 ?
C12 O3 2.607(5) 1_565 1_565 ?
O3 C20 2.613(6) 1_565 1_565 ?
C6 H82 2.62(6) 1_565 1_565 ?
H71 H91 2.62(7) 1_565 1_565 ?
H5 H62 2.62(7) 1_565 1_565 ?
C19 H15 2.64(5) 1_565 1_565 ?
C5 H71 2.64(4) 1_565 1_565 ?
O2 H18 2.64(4) 1_565 1_565 ?
H61 H14 2.64(5) 1_565 2_556 ?
H71 H81 2.65(5) 1_565 1_565 ?
C19 H17 2.65(6) 1_565 1_565 ?
C12 O4 2.654(5) 1_565 1_565 ?
H41 H91 2.65(7) 1_565 2_566 ?
H17 H22 2.66(6) 1_565 1_465 ?
H72 H91 2.66(8) 1_565 1_565 ?
H71 H82 2.66(6) 1_565 1_565 ?
C5 S1 2.662(4) 1_565 1_565 ?
C7 H91 2.66(6) 1_565 1_565 ?
H41 H5 2.67(6) 1_565 1_565 ?
H3 H42 2.67(7) 1_565 1_565 ?
C11 H92 2.68(5) 1_565 1_565 ?
H15 H192 2.70(6) 1_565 1_565 ?
C2 S1 2.696(4) 1_565 1_565 ?
O4 H72 2.70(3) 1_565 2_566 ?
S2 C25 2.706(6) 1_565 1_565 ?
O3 H21 2.71(5) 1_565 1_565 ?
H81 H24 2.71(6) 1_565 2_666 ?
H101 H111 2.71(5) 1_565 1_565 ?
C2 S2 2.716(4) 1_565 1_565 ?
H72 H82 2.72(5) 1_565 1_565 ?
S1 C14 2.721(6) 1_565 1_565 ?
C6 H81 2.72(5) 1_565 1_565 ?
H12 H21 2.73(7) 1_565 1_565 ?
H72 H14 2.73(7) 1_565 2_556 ?
O4 H101 2.73(5) 1_565 1_565 ?
S1 C18 2.737(5) 1_565 1_565 ?
S2 C21 2.738(5) 1_565 1_565 ?
H17 H23 2.74(6) 1_565 2_665 ?
C20 C23 2.745(7) 1_565 1_565 ?
C15 C18 2.747(8) 1_565 1_565 ?
C10 H71 2.75(5) 1_565 1_565 ?
C22 C25 2.752(7) 1_565 1_565 ?
C14 C17 2.753(6) 1_565 1_565 ?
N1 C13 2.754(6) 1_565 1_565 ?
C21 C24 2.757(8) 1_565 1_565 ?
N1 H12 2.76(5) 1_565 1_565 ?
S1 H18 2.76(5) 1_565 1_565 ?
H92 H102 2.77(7) 1_565 2_666 ?
S2 H25 2.77(6) 1_565 1_565 ?
C11 S2 2.775(5) 1_565 1_565 ?
O3 H23 2.78(3) 1_565 1_465 ?
C13 C16 2.781(7) 1_565 1_565 ?
O2 H192 2.78(4) 1_565 1_665 ?
S1 H14 2.78(6) 1_565 1_565 ?
S2 H21 2.78(5) 1_565 1_565 ?
C2 H112 2.78(4) 1_565 1_565 ?
C10 H82 2.79(4) 1_565 1_565 ?
H91 H102 2.79(7) 1_565 2_666 ?
C3 H71 2.80(4) 1_565 1_565 ?
H71 H101 2.80(5) 1_565 2_566 ?
H3 H91 2.80(6) 1_565 2_566 ?
H5 H62 2.80(6) 1_565 2_556 ?
C13 H5 2.80(5) 1_565 1_565 ?
C4 H71 2.81(5) 1_565 1_565 ?
C4 H61 2.81(4) 1_565 1_565 ?
H102 H102 2.81(8) 1_565 2_666 ?
C15 H192 2.81(4) 1_565 1_565 ?
C12 C20 2.811(6) 1_565 1_565 ?
C3 H101 2.82(4) 1_565 1_565 ?
H82 H91 2.82(7) 1_565 1_565 ?
N1 H62 2.82(4) 1_565 1_565 ?
O1 H61 2.82(4) 1_565 2_556 ?
H41 H111 2.83(6) 1_565 1_465 ?
C11 H82 2.83(4) 1_565 1_565 ?
H3 H101 2.84(7) 1_565 1_565 ?
C9 H72 2.84(5) 1_565 1_565 ?
C14 H5 2.84(5) 1_565 1_565 ?
C8 H101 2.85(4) 1_565 1_565 ?
S2 H3 2.85(5) 1_565 1_565 ?
N1 H112 2.85(5) 1_565 1_565 ?
O4 H14 2.86(4) 1_565 1_575 ?
O4 C25 2.865(6) 1_565 1_565 ?
C12 H3 2.87(5) 1_565 1_565 ?
S2 H111 2.88(4) 1_565 1_565 ?
H102 H25 2.88(6) 1_565 1_565 ?
O1 H92 2.88(4) 1_565 2_656 ?
C4 H111 2.89(3) 1_565 1_465 ?
C20 H12 2.89(5) 1_565 1_565 ?
H14 H25 2.89(6) 1_565 . ?
H3 H72 2.89(5) 1_565 2_566 ?
O1 C14 2.892(6) 1_565 1_565 ?
C7 H101 2.91(4) 1_565 1_565 ?
C20 H193 2.93(4) 1_565 2_565 ?
H92 H101 2.93(4) 1_565 1_565 ?
C12 O2 2.943(6) 1_565 1_565 ?
C5 O1 2.947(5) 1_565 1_565 ?
C2 H42 2.95(5) 1_565 1_565 ?
C2 H71 2.95(4) 1_565 1_565 ?
C7 H41 2.95(4) 1_565 1_565 ?
C11 H42 2.96(5) 1_565 1_665 ?
H42 H112 2.97(7) 1_565 1_465 ?
N1 H42 2.98(4) 1_565 1_565 ?
H71 H71 2.99(3) 1_565 2_566 ?
C2 O2 2.989(5) 1_565 1_565 ?
N1 C7 2.992(7) 1_565 1_565 ?
H193 H21 2.99(6) 1_565 1_465 ?
C18 H191 2.99(4) 1_565 2 ?
C2 C10 2.995(9) 1_565 1_565 ?
H15 H23 3.00(8) 1_565 1_455 ?
C12 H102 3.00(5) 1_565 1_565 ?
C15 H191 3.00(4) 1_565 1_565 ?
N1 H71 3.00(4) 1_565 1_565 ?
H12 H18 3.00(8) 1_565 1_565 ?
O2 H24 3.00(4) 1_565 . ?
H92 H111 3.01(7) 1_565 1_565 ?
C6 H5 3.02(4) 1_565 2_556 ?
O1 H24 3.02(5) 1_565 . ?
C21 H21 3.03(5) 1_565 2_665 ?
C2 H41 3.03(5) 1_565 1_565 ?
H62 H14 3.03(5) 1_565 2_556 ?
H3 H23 3.03(6) 1_565 1_465 ?
S1 H12 3.04(5) 1_565 1_565 ?
C3 O4 3.041(6) 1_565 1_565 ?
H41 H102 3.04(6) 1_565 2_566 ?
H41 H92 3.04(6) 1_565 1_465 ?
O2 C18 3.051(6) 1_565 1_565 ?
H15 H191 3.06(6) 1_565 1_565 ?
C25 H111 3.06(4) 1_565 1_565 ?
C23 H3 3.06(5) 1_565 1_665 ?
O3 C21 3.068(7) 1_565 1_565 ?
C17 H191 3.07(6) 1_565 1_565 ?
C9 H102 3.07(5) 1_565 2_666 ?
C21 H12 3.08(5) 1_565 1_565 ?
C21 H193 3.08(3) 1_565 2_565 ?
C21 H111 3.08(5) 1_565 1_565 ?
C13 H191 3.08(4) 1_565 2 ?
N1 C11 3.086(8) 1_565 1_565 ?
C9 H111 3.09(5) 1_565 1_565 ?
H17 H191 3.10(8) 1_565 1_565 ?
H41 H101 3.10(7) 1_565 2_566 ?
H92 H25 3.11(6) 1_565 2_666 ?
C11 C20 3.107(7) 1_565 1_565 ?
N1 H41 3.11(4) 1_565 1_565 ?
H91 H24 3.11(6) 1_565 2_666 ?
S2 H101 3.12(5) 1_565 1_565 ?
O1 H81 3.12(5) 1_565 2_656 ?
C2 H5 3.12(5) 1_565 1_565 ?
C17 H191 3.12(4) 1_565 2 ?
C3 S2 3.129(5) 1_565 1_565 ?
C8 C11 3.131(9) 1_565 1_565 ?
H82 H101 3.13(5) 1_565 1_565 ?
C2 O4 3.140(5) 1_565 1_565 ?
C5 H82 3.14(5) 1_565 1_565 ?
H91 H112 3.14(6) 1_565 1_565 ?
C2 H18 3.15(6) 1_565 1_565 ?
H82 H82 3.15(5) 1_565 2_656 ?
O2 H15 3.15(4) 1_565 1_665 ?
O3 H18 3.15(5) 1_565 1_565 ?
C3 H5 3.16(4) 1_565 1_565 ?
C2 O3 3.164(5) 1_565 1_565 ?
O4 H23 3.17(5) 1_565 1_465 ?
C7 C10 3.172(10) 1_565 1_565 ?
H91 H25 3.17(6) 1_565 2_666 ?
N1 C8 3.192(8) 1_565 1_565 ?
C25 H193 3.19(5) 1_565 2_565 ?
C17 H192 3.20(4) 1_565 1_565 ?
C17 H22 3.20(5) 1_565 1_465 ?
C5 C13 3.200(6) 1_565 1_565 ?
H3 H71 3.21(6) 1_565 1_565 ?
C4 C7 3.218(9) 1_565 1_565 ?
C6 H14 3.22(3) 1_565 2_556 ?
H111 H25 3.22(6) 1_565 1_565 ?
O3 H3 3.23(5) 1_565 1_565 ?
H18 H22 3.23(7) 1_565 2_665 ?
N1 H3 3.231(18) 1_565 1_565 ?
H72 H24 3.25(7) 1_565 2_666 ?
C15 H17 3.25(4) 1_565 1_565 ?
H192 H21 3.25(8) 1_565 1_465 ?
C14 H18 3.25(5) 1_565 1_565 ?
C3 H12 3.26(4) 1_565 1_565 ?
C25 H21 3.26(5) 1_565 1_565 ?
H41 H102 3.26(6) 1_565 1_465 ?
C17 H15 3.26(5) 1_565 1_565 ?
C20 H22 3.27(4) 1_565 1_565 ?
C24 H22 3.27(4) 1_565 1_565 ?
C21 H23 3.27(5) 1_565 1_565 ?
C20 H24 3.27(6) 1_565 1_565 ?
O1 C25 3.273(5) 1_565 . ?
C15 H193 3.27(4) 1_565 1_565 ?
C21 H25 3.28(4) 1_565 1_565 ?
C18 H14 3.28(4) 1_565 1_565 ?
O4 H102 3.28(5) 1_565 1_565 ?
C24 H3 3.28(4) 1_565 1_665 ?
H21 H22 3.28(7) 1_565 2_665 ?
C2 H82 3.28(4) 1_565 1_565 ?
C22 H24 3.28(5) 1_565 1_565 ?
H3 H71 3.28(6) 1_565 2_566 ?
C24 H91 3.28(4) 1_565 2_666 ?
C13 H15 3.28(5) 1_565 1_565 ?
C24 H15 3.29(5) 1_565 1_675 ?
C14 H191 3.29(4) 1_565 2 ?
C10 H41 3.29(4) 1_565 2_566 ?
C4 H91 3.29(5) 1_565 2_566 ?
C10 H12 3.29(4) 1_565 1_565 ?
C23 H25 3.30(4) 1_565 1_565 ?
C13 H17 3.30(3) 1_565 1_565 ?
O2 H112 3.30(5) 1_565 1_565 ?
C10 O4 3.304(7) 1_565 1_565 ?
C12 H21 3.30(5) 1_565 1_565 ?
C3 H91 3.31(4) 1_565 2_566 ?
C25 H23 3.31(4) 1_565 1_565 ?
C23 H21 3.31(6) 1_565 1_565 ?
H72 H101 3.31(5) 1_565 2_566 ?
C5 H3 3.315(19) 1_565 1_565 ?
C16 H14 3.32(3) 1_565 1_565 ?
C11 O4 3.318(6) 1_565 1_565 ?
H61 H92 3.32(3) 1_565 1_465 ?
C25 H102 3.33(5) 1_565 1_565 ?
H61 H81 3.33(7) 1_565 1_565 ?
H12 H192 3.34(6) 1_565 1_665 ?
H61 H62 3.34(7) 1_565 2_556 ?
C12 S1 3.339(5) 1_565 1_565 ?
C7 H92 3.34(3) 1_565 1_565 ?
C6 H42 3.34(4) 1_565 1_565 ?
H17 H192 3.34(7) 1_565 1_565 ?
C16 H18 3.34(5) 1_565 1_565 ?
H17 H21 3.34(6) 1_565 1_465 ?
H18 H191 3.35(7) 1_565 2 ?
H18 H23 3.35(7) 1_565 2_665 ?
C7 H5 3.35(6) 1_565 1_565 ?
N1 H61 3.35(4) 1_565 1_565 ?
C2 C6 3.350(6) 1_565 1_565 ?
O3 H193 3.35(4) 1_565 2_565 ?
O3 C22 3.351(7) 1_565 2_665 ?
N1 H18 3.35(5) 1_565 1_565 ?
C11 H91 3.35(4) 1_565 1_565 ?
H61 H61 3.35(7) 1_565 2_556 ?
H193 H21 3.36(5) 1_565 2_565 ?
C16 H191 3.36(5) 1_565 2 ?
C3 C6 3.362(7) 1_565 1_565 ?
C25 H91 3.37(4) 1_565 2_666 ?
C2 H111 3.37(4) 1_565 1_565 ?
C22 H17 3.37(4) 1_565 1_665 ?
O4 H12 3.38(4) 1_565 1_565 ?
N1 H101 3.38(5) 1_565 1_565 ?
H72 H15 3.38(5) 1_565 2_556 ?
C6 H61 3.38(5) 1_565 2_556 ?
C8 H61 3.39(4) 1_565 1_565 ?
C5 H61 3.39(5) 1_565 2_556 ?
H101 H12 3.39(7) 1_565 1_565 ?
C2 C13 3.388(7) 1_565 1_565 ?
S1 H24 3.39(4) 1_565 . ?
C10 H102 3.39(5) 1_565 2_666 ?
C7 H14 3.39(4) 1_565 2_556 ?
C2 C7 3.392(7) 1_565 1_565 ?
H18 H192 3.39(5) 1_565 1_665 ?
C13 H42 3.40(4) 1_565 1_565 ?
C9 H41 3.40(5) 1_565 2_566 ?
C17 H23 3.40(5) 1_565 2_665 ?
H81 H15 3.40(6) 1_565 2_556 ?
C10 S2 3.400(7) 1_565 1_565 ?
C14 H25 3.40(4) 1_565 . ?
O1 H62 3.40(5) 1_565 1_565 ?
H81 H112 3.41(5) 1_565 1_565 ?
C15 H191 3.41(5) 1_565 2 ?
H111 H21 3.42(7) 1_565 1_565 ?
C14 O4 3.423(5) 1_565 . ?
H41 H112 3.42(7) 1_565 1_465 ?
C5 H72 3.42(3) 1_565 1_565 ?
C8 H102 3.43(4) 1_565 1_565 ?
C5 C8 3.426(9) 1_565 1_565 ?
H42 H61 3.43(6) 1_565 1_565 ?
C12 C21 3.427(7) 1_565 1_565 ?
C7 H101 3.43(3) 1_565 2_566 ?
C5 H14 3.43(5) 1_565 1_565 ?
N1 C18 3.436(6) 1_565 1_565 ?
S2 H23 3.44(3) 1_565 1_465 ?
C8 H24 3.44(5) 1_565 2_666 ?
H3 H24 3.45(5) 1_565 1_465 ?
C3 O3 3.457(6) 1_565 1_565 ?
C3 C7 3.464(8) 1_565 1_565 ?
S1 H25 3.47(5) 1_565 . ?
C22 H21 3.47(5) 1_565 2_665 ?
C23 H15 3.47(6) 1_565 1_675 ?
C22 H193 3.47(5) 1_565 2_565 ?
H71 H112 3.47(6) 1_565 1_565 ?
S2 H102 3.48(5) 1_565 1_565 ?
C12 H18 3.48(6) 1_565 1_565 ?
C7 H112 3.49(4) 1_565 1_565 ?
C11 H41 3.49(5) 1_565 1_665 ?
C7 H3 3.49(4) 1_565 2_566 ?
H22 H22 3.50(6) 1_565 2_765 ?
C8 O1 3.496(7) 1_565 2_656 ?
H41 H62 3.50(5) 1_565 1_565 ?
H91 H111 3.50(8) 1_565 2_666 ?
C2 C18 3.504(7) 1_565 1_565 ?
C10 H81 3.51(4) 1_565 1_565 ?
C9 H62 3.52(5) 1_565 1_565 ?
H71 H92 3.52(6) 1_565 1_565 ?
C7 O4 3.525(7) 1_565 2_566 ?
C20 H102 3.53(5) 1_565 1_565 ?
C24 H81 3.53(4) 1_565 2_666 ?
C4 H62 3.53(4) 1_565 1_565 ?
C3 C11 3.533(7) 1_565 1_565 ?
O1 H82 3.53(5) 1_565 1_565 ?
O4 H111 3.54(3) 1_565 1_565 ?
S2 H17 3.54(3) 1_565 2_565 ?
C12 H82 3.54(3) 1_565 1_565 ?
C11 O2 3.542(8) 1_565 1_565 ?
O3 C23 3.543(6) 1_565 1_465 ?
C14 H72 3.54(4) 1_565 2_556 ?
O4 H15 3.54(4) 1_565 1_575 ?
C19 H21 3.55(4) 1_565 1_465 ?
O1 C24 3.549(6) 1_565 . ?
H15 H193 3.55(6) 1_565 1_565 ?
S1 H82 3.55(4) 1_565 1_565 ?
H61 H82 3.55(6) 1_565 1_565 ?
C6 O1 3.553(6) 1_565 1_565 ?
C24 H193 3.55(5) 1_565 2_565 ?
C15 H24 3.56(5) 1_565 1_455 ?
O3 H22 3.56(5) 1_565 1_465 ?
H5 H5 3.56(6) 1_565 2_556 ?
C9 H25 3.57(4) 1_565 2_666 ?
H81 H14 3.57(7) 1_565 2_556 ?
H72 H101 3.57(6) 1_565 1_565 ?
C10 H25 3.57(5) 1_565 1_565 ?
C17 O3 3.569(5) 1_565 2_565 ?
H5 H71 3.57(6) 1_565 1_565 ?
H42 H102 3.57(6) 1_565 1_465 ?
C14 H61 3.58(4) 1_565 2_556 ?
H18 H22 3.58(5) 1_565 1_465 ?
C11 H71 3.58(5) 1_565 1_565 ?
S2 H193 3.58(4) 1_565 2_565 ?
C5 C14 3.581(7) 1_565 1_565 ?
H41 H72 3.58(5) 1_565 1_565 ?
C3 C10 3.583(9) 1_565 1_565 ?
H72 H92 3.58(6) 1_565 1_565 ?
O3 H21 3.59(5) 1_565 2_665 ?
C9 O1 3.589(7) 1_565 2_656 ?
H101 H25 3.59(6) 1_565 1_565 ?
H42 H91 3.60(7) 1_565 2_566 ?
N1 C10 3.602(8) 1_565 1_565 ?
H17 H191 3.60(6) 1_565 2 ?
C18 H42 3.61(4) 1_565 1_565 ?
H71 H102 3.61(7) 1_565 1_565 ?
O2 H81 3.61(3) 1_565 2_656 ?
C4 H112 3.61(4) 1_565 1_465 ?
C3 S1 3.617(4) 1_565 1_565 ?
C18 H22 3.62(4) 1_565 1_465 ?
C17 H21 3.62(4) 1_565 1_465 ?
C4 S1 3.624(4) 1_565 1_565 ?
C9 H24 3.63(5) 1_565 2_666 ?
C10 H71 3.64(4) 1_565 2_566 ?
H82 H111 3.64(6) 1_565 1_565 ?
C25 H191 3.64(4) 1_565 2_565 ?
C2 C8 3.639(8) 1_565 1_565 ?
N1 C14 3.639(7) 1_565 1_565 ?
C11 H25 3.64(5) 1_565 1_565 ?
C4 C13 3.644(7) 1_565 1_565 ?
C22 H3 3.65(5) 1_565 1_665 ?
S1 H112 3.65(4) 1_565 1_565 ?
O4 H71 3.65(4) 1_565 2_566 ?
O1 H82 3.65(5) 1_565 2_656 ?
C23 H17 3.65(5) 1_565 2_665 ?
O2 C19 3.649(7) 1_565 1_665 ?
C5 H62 3.65(5) 1_565 2_556 ?
C25 H14 3.65(4) 1_565 1_575 ?
C14 H42 3.66(5) 1_565 1_565 ?
C11 C25 3.664(8) 1_565 1_565 ?
N1 H14 3.66(5) 1_565 1_565 ?
C4 C11 3.667(7) 1_565 1_465 ?
C9 C12 3.668(9) 1_565 1_565 ?
C21 H17 3.67(4) 1_565 1_665 ?
C3 H18 3.68(5) 1_565 1_565 ?
C23 H193 3.68(5) 1_565 2_565 ?
C18 H23 3.69(5) 1_565 2_665 ?
C6 C6 3.693(10) 1_565 2_556 ?
C15 H23 3.70(6) 1_565 1_455 ?
C10 H41 3.70(5) 1_565 1_665 ?
C6 S1 3.699(5) 1_565 1_565 ?
C3 C23 3.701(6) 1_565 1_465 ?
C9 H3 3.70(5) 1_565 2_566 ?
S2 H112 3.70(3) 1_565 1_565 ?
C16 H21 3.70(4) 1_565 1_465 ?
C13 H25 3.71(4) 1_565 . ?
C10 H92 3.71(5) 1_565 2_666 ?
C22 H18 3.72(5) 1_565 2_665 ?
C21 H42 3.72(4) 1_565 1_665 ?
C10 H3 3.72(5) 1_565 1_565 ?
C3 H23 3.72(5) 1_565 1_465 ?
C17 C22 3.728(7) 1_565 1_465 ?
C23 H18 3.73(5) 1_565 2_665 ?
C3 H72 3.73(4) 1_565 2_566 ?
C4 H92 3.73(3) 1_565 1_465 ?
C11 C21 3.732(8) 1_565 1_565 ?
C15 H18 3.74(5) 1_565 1_565 ?
C18 H15 3.74(5) 1_565 1_565 ?
C25 H22 3.74(4) 1_565 1_565 ?
C10 H91 3.74(6) 1_565 2_666 ?
C20 H23 3.74(4) 1_565 1_565 ?
C25 H92 3.74(5) 1_565 2_666 ?
O3 C25 3.743(7) 1_565 1_565 ?
C22 H25 3.74(4) 1_565 1_565 ?
C24 H21 3.75(5) 1_565 1_565 ?
C17 H14 3.75(3) 1_565 1_565 ?
C14 H17 3.75(3) 1_565 1_565 ?
O2 C15 3.748(6) 1_565 1_665 ?
C21 H24 3.75(5) 1_565 1_565 ?
C12 C25 3.755(7) 1_565 1_565 ?
C5 C12 3.757(7) 1_565 1_565 ?
C21 C21 3.759(8) 1_565 2_665 ?
C6 H62 3.76(5) 1_565 2_556 ?
C12 H71 3.77(4) 1_565 1_565 ?
C10 H72 3.77(4) 1_565 1_565 ?
O2 C24 3.772(6) 1_565 . ?
C3 H71 3.77(4) 1_565 2_566 ?
C15 O4 3.777(5) 1_565 . ?
C2 H102 3.78(5) 1_565 1_565 ?
C14 H62 3.78(4) 1_565 2_556 ?
C16 C16 3.784(6) 1_565 2 ?
S1 H81 3.78(4) 1_565 2_656 ?
C6 O1 3.786(7) 1_565 2_556 ?
C14 C19 3.787(8) 1_565 1_565 ?
O2 C14 3.788(7) 1_565 1_565 ?
C18 H12 3.79(5) 1_565 1_565 ?
C9 H41 3.80(5) 1_565 1_665 ?
C12 H25 3.80(6) 1_565 1_565 ?
O4 H61 3.80(5) 1_565 2_566 ?
C22 H42 3.80(4) 1_565 1_665 ?
C10 H42 3.81(4) 1_565 1_665 ?
C18 C19 3.808(10) 1_565 1_565 ?
C4 C12 3.809(7) 1_565 1_565 ?
C2 O1 3.812(5) 1_565 1_565 ?
S1 H62 3.81(4) 1_565 1_565 ?
C22 H192 3.81(4) 1_565 2_565 ?
C4 H101 3.81(4) 1_565 1_565 ?
C6 C9 3.815(12) 1_565 1_565 ?
O1 H91 3.82(4) 1_565 2_656 ?
C5 C6 3.828(8) 1_565 2_556 ?
C8 H82 3.83(4) 1_565 2_656 ?
C18 H5 3.83(5) 1_565 1_565 ?
C11 H3 3.83(5) 1_565 1_565 ?
C24 H191 3.83(4) 1_565 2_565 ?
C2 H62 3.83(4) 1_565 1_565 ?
C21 H193 3.84(4) 1_565 1_665 ?
S2 H22 3.84(4) 1_565 2_665 ?
O4 C23 3.836(7) 1_565 1_465 ?
C2 C9 3.838(9) 1_565 1_565 ?
C3 C18 3.839(7) 1_565 1_565 ?
C5 O2 3.841(5) 1_565 1_565 ?
C24 H111 3.84(5) 1_565 1_565 ?
O3 C21 3.842(6) 1_565 2_665 ?
C3 H111 3.84(4) 1_565 1_465 ?
C10 C20 3.846(8) 1_565 1_565 ?
C22 H111 3.85(4) 1_565 1_565 ?
C3 C13 3.850(6) 1_565 1_565 ?
O1 C18 3.856(5) 1_565 1_565 ?
S1 H42 3.86(4) 1_565 1_565 ?
C19 C20 3.861(7) 1_565 2_565 ?
O4 C21 3.861(6) 1_565 1_565 ?
C4 H102 3.86(4) 1_565 1_465 ?
C7 C11 3.865(9) 1_565 1_565 ?
O3 C22 3.869(7) 1_565 1_465 ?
C15 H5 3.87(6) 1_565 1_565 ?
C15 H72 3.87(3) 1_565 2_556 ?
C24 H72 3.88(4) 1_565 2_666 ?
C23 H192 3.88(4) 1_565 2_565 ?
C3 H61 3.88(4) 1_565 1_565 ?
C20 H42 3.89(4) 1_565 1_665 ?
C5 H81 3.89(4) 1_565 1_565 ?
C20 H191 3.89(4) 1_565 2_565 ?
C3 H112 3.89(4) 1_565 1_565 ?
O4 H17 3.89(3) 1_565 2_565 ?
S1 H61 3.89(4) 1_565 2_556 ?
C17 C19 3.891(8) 1_565 2 ?
C20 H21 3.89(5) 1_565 2_665 ?
C11 H21 3.89(5) 1_565 1_565 ?
O2 H82 3.90(3) 1_565 1_565 ?
C5 H101 3.90(4) 1_565 1_565 ?
N1 C9 3.905(10) 1_565 1_565 ?
C11 O3 3.906(7) 1_565 1_565 ?
C21 H192 3.91(5) 1_565 2_565 ?
N1 H81 3.91(3) 1_565 1_565 ?
C17 C21 3.914(6) 1_565 1_465 ?
C19 C25 3.920(7) 1_565 2_565 ?
C15 H17 3.92(4) 1_565 2 ?
C18 H193 3.92(6) 1_565 1_565 ?
C7 H71 3.93(2) 1_565 2_566 ?
C6 H101 3.93(4) 1_565 1_565 ?
O2 H5 3.93(5) 1_565 1_565 ?
C8 H111 3.93(4) 1_565 1_565 ?
C5 H5 3.93(4) 1_565 2_556 ?
C18 C19 3.939(8) 1_565 2 ?
C13 H12 3.94(6) 1_565 1_565 ?
C8 C12 3.943(8) 1_565 1_565 ?
C20 H101 3.96(5) 1_565 1_565 ?
C8 H3 3.96(4) 1_565 2_566 ?
C10 C25 3.961(8) 1_565 1_565 ?
C3 C22 3.965(7) 1_565 1_465 ?
C16 C17 3.966(7) 1_565 2 ?
S2 H18 3.97(6) 1_565 1_565 ?
C9 C24 3.973(9) 1_565 2_666 ?
O2 C16 3.974(6) 1_565 1_665 ?
O3 H25 3.97(5) 1_565 1_565 ?
N1 H72 3.979(17) 1_565 1_565 ?
C4 C18 3.980(7) 1_565 1_565 ?
C9 C25 3.981(9) 1_565 2_666 ?
C18 O3 3.982(7) 1_565 1_565 ?
O4 H193 3.98(5) 1_565 2_565 ?
C20 H17 3.98(4) 1_565 2_565 ?
S1 C25 3.983(4) 1_565 . ?
C14 C25 3.983(6) 1_565 . ?
C7 H24 3.99(5) 1_565 2_666 ?
C11 S1 3.988(7) 1_565 1_565 ?
O2 H111 3.99(5) 1_565 1_565 ?
C4 H101 3.99(5) 1_565 2_566 ?
C16 C19 3.995(7) 1_565 2 ?
S2 C24 3.996(6) 1_565 1_565 ?
C19 C21 3.996(7) 1_565 2_565 ?
C24 H92 4.00(5) 1_565 2_666 ?
S1 C15 4.000(6) 1_565 1_565 ?
C18 H22 4.00(5) 1_565 2_665 ?
O2 H25 4.00(5) 1_565 . ?
O2 H14 4.01(6) 1_565 1_565 ?
N1 H111 4.01(4) 1_565 1_565 ?
C5 C18 4.009(6) 1_565 1_565 ?
S1 C17 4.011(5) 1_565 1_565 ?
S1 C24 4.012(5) 1_565 . ?
C12 H42 4.02(5) 1_565 1_665 ?
S2 C22 4.017(6) 1_565 1_565 ?
C25 H3 4.02(5) 1_565 1_665 ?
C9 C10 4.021(12) 1_565 2_666 ?
C17 H42 4.02(4) 1_565 1_565 ?
C5 H112 4.02(5) 1_565 1_565 ?
C4 H72 4.03(3) 1_565 1_565 ?
C3 C24 4.029(6) 1_565 1_465 ?
C4 H102 4.03(5) 1_565 2_566 ?
C13 C19 4.062(8) 1_565 2 ?
N1 S2 4.066(3) 1_565 1_565 ?
C18 C22 4.069(6) 1_565 1_465 ?
S2 H14 4.07(4) 1_565 1_575 ?
S2 H72 4.08(3) 1_565 2_566 ?
C4 C14 4.087(8) 1_565 1_565 ?
S1 H192 4.09(4) 1_565 1_665 ?
C19 C24 4.093(8) 1_565 2_565 ?
C15 C19 4.096(8) 1_565 2 ?
C8 C24 4.105(9) 1_565 2_666 ?
C15 C17 4.109(7) 1_565 2 ?
S1 H191 4.11(5) 1_565 2 ?
C6 C14 4.113(7) 1_565 2_556 ?
C10 C10 4.132(11) 1_565 2_666 ?
C14 C19 4.134(8) 1_565 2 ?
C15 C16 4.153(7) 1_565 2 ?
C4 C9 4.156(9) 1_565 2_566 ?
C2 C20 4.164(6) 1_565 1_565 ?
C3 O2 4.166(5) 1_565 1_565 ?
C13 C25 4.166(5) 1_565 . ?
C12 C18 4.170(8) 1_565 1_565 ?
S2 C23 4.176(5) 1_565 1_465 ?
O1 O4 4.180(5) 1_565 . ?
C19 C22 4.181(7) 1_565 2_565 ?
C3 C7 4.191(9) 1_565 2_566 ?
C3 C8 4.192(8) 1_565 1_565 ?
C7 C12 4.205(8) 1_565 1_565 ?
O2 C25 4.211(6) 1_565 . ?
C6 O4 4.213(6) 1_565 2_566 ?
C3 C9 4.213(8) 1_565 2_566 ?
C19 C23 4.218(8) 1_565 2_565 ?
S1 H92 4.22(4) 1_565 2_656 ?
C17 C23 4.223(8) 1_565 2_665 ?
C4 C10 4.226(8) 1_565 1_465 ?
C4 C10 4.233(9) 1_565 2_566 ?
C19 O3 4.235(8) 1_565 2_565 ?
O4 C24 4.239(7) 1_565 1_565 ?
C16 C21 4.242(6) 1_565 1_465 ?
C6 C10 4.257(10) 1_565 1_565 ?
C12 C13 4.258(7) 1_565 1_565 ?
O4 C24 4.262(6) 1_565 1_465 ?
C18 C23 4.263(7) 1_565 2_665 ?
C15 C24 4.264(9) 1_565 1_455 ?
C7 C14 4.264(8) 1_565 2_556 ?
C5 C11 4.266(8) 1_565 1_565 ?
O1 C15 4.266(7) 1_565 1_565 ?
C4 O1 4.269(5) 1_565 1_565 ?
C7 C10 4.271(8) 1_565 2_566 ?
C13 C19 4.293(8) 1_565 1_565 ?
C21 C22 4.311(8) 1_565 2_665 ?
C15 C23 4.312(9) 1_565 1_455 ?
C4 C8 4.317(9) 1_565 1_565 ?
O2 O3 4.334(5) 1_565 1_565 ?
C5 C10 4.348(9) 1_565 1_565 ?
C19 C21 4.357(9) 1_565 1_465 ?
O2 S2 4.361(3) 1_565 1_565 ?
C16 O3 4.368(6) 1_565 2_565 ?
C4 C22 4.374(7) 1_565 1_465 ?
O3 C23 4.382(7) 1_565 2_665 ?
C8 S1 4.391(8) 1_565 1_565 ?
C4 C23 4.394(7) 1_565 1_465 ?
O3 C22 4.395(7) 1_565 1_565 ?
O2 C17 4.397(7) 1_565 1_565 ?
C8 O1 4.399(9) 1_565 1_565 ?
C5 C9 4.405(11) 1_565 1_565 ?
C8 S1 4.407(6) 1_565 2_656 ?
C3 C9 4.412(10) 1_565 1_565 ?
C7 S1 4.446(7) 1_565 1_565 ?
C14 S2 4.479(5) 1_565 . ?
C19 S2 4.505(7) 1_565 2_565 ?
C17 S2 4.505(5) 1_565 2_565 ?
S2 C23 4.510(6) 1_565 1_565 ?
S1 C16 4.544(6) 1_565 1_565 ?
C4 S2 4.606(5) 1_565 1_565 ?
S2 C22 4.620(6) 1_565 2_665 ?
S1 S2 4.8396(16) 1_565 1_565 ?

loop_
_geom_torsion_atom_site_label_1
_geom_torsion_atom_site_label_2
_geom_torsion_atom_site_label_3
_geom_torsion_atom_site_label_4
_geom_torsion
_geom_torsion_site_symmetry_1
_geom_torsion_site_symmetry_2
_geom_torsion_site_symmetry_3
_geom_torsion_site_symmetry_4
_geom_torsion_publ_flag
C5 N1 C2 C3 -9.6(5) 1_565 1_565 1_565 1_565 ?
C5 N1 C2 C12 160.8(4) 1_565 1_565 1_565 1_565 ?
S1 N1 C2 C3 123.4(4) 1_565 1_565 1_565 1_565 ?
S1 N1 C2 C12 -66.2(5) 1_565 1_565 1_565 1_565 ?
C2 N1 C5 C4 17.8(5) 1_565 1_565 1_565 1_565 ?
C2 N1 C5 C6 -107.7(4) 1_565 1_565 1_565 1_565 ?
C2 N1 C5 H5 138(3) 1_565 1_565 1_565 1_565 ?
S1 N1 C5 C4 -118.2(4) 1_565 1_565 1_565 1_565 ?
S1 N1 C5 C6 116.3(4) 1_565 1_565 1_565 1_565 ?
S1 N1 C5 H5 2(3) 1_565 1_565 1_565 1_565 ?
C2 N1 S1 O1 175.1(3) 1_565 1_565 1_565 1_565 ?
C2 N1 S1 O2 46.5(3) 1_565 1_565 1_565 1_565 ?
C2 N1 S1 C13 -70.3(3) 1_565 1_565 1_565 1_565 ?
C5 N1 S1 O1 -55.4(3) 1_565 1_565 1_565 1_565 ?
C5 N1 S1 O2 175.9(3) 1_565 1_565 1_565 1_565 ?
C5 N1 S1 C13 59.1(3) 1_565 1_565 1_565 1_565 ?
N1 C2 C3 C4 -3.4(6) 1_565 1_565 1_565 1_565 ?
N1 C2 C3 H3 172(4) 1_565 1_565 1_565 1_565 ?
C12 C2 C3 C4 -172.0(5) 1_565 1_565 1_565 1_565 ?
C12 C2 C3 H3 3(4) 1_565 1_565 1_565 1_565 ?
N1 C2 C12 C11 -60.9(5) 1_565 1_565 1_565 1_565 ?
N1 C2 C12 S2 166.5(3) 1_565 1_565 1_565 1_565 ?
N1 C2 C12 H12 57(2) 1_565 1_565 1_565 1_565 ?
C3 C2 C12 C11 107.2(6) 1_565 1_565 1_565 1_565 ?
C3 C2 C12 S2 -25.4(7) 1_565 1_565 1_565 1_565 ?
C3 C2 C12 H12 -135(2) 1_565 1_565 1_565 1_565 ?
C2 C3 C4 C5 14.5(6) 1_565 1_565 1_565 1_565 ?
C2 C3 C4 H41 126(3) 1_565 1_565 1_565 1_565 ?
C2 C3 C4 H42 -109(3) 1_565 1_565 1_565 1_565 ?
H3 C3 C4 C5 -160(4) 1_565 1_565 1_565 1_565 ?
H3 C3 C4 H41 -48(5) 1_565 1_565 1_565 1_565 ?
H3 C3 C4 H42 76(5) 1_565 1_565 1_565 1_565 ?
C3 C4 C5 N1 -19.0(5) 1_565 1_565 1_565 1_565 ?
C3 C4 C5 C6 103.6(5) 1_565 1_565 1_565 1_565 ?
C3 C4 C5 H5 -135(3) 1_565 1_565 1_565 1_565 ?
H41 C4 C5 N1 -135(4) 1_565 1_565 1_565 1_565 ?
H41 C4 C5 C6 -12(4) 1_565 1_565 1_565 1_565 ?
H41 C4 C5 H5 109(5) 1_565 1_565 1_565 1_565 ?
H42 C4 C5 N1 103(3) 1_565 1_565 1_565 1_565 ?
H42 C4 C5 C6 -134(3) 1_565 1_565 1_565 1_565 ?
H42 C4 C5 H5 -13(4) 1_565 1_565 1_565 1_565 ?
N1 C5 C6 C7 52.2(6) 1_565 1_565 1_565 1_565 ?
N1 C5 C6 H61 -179(3) 1_565 1_565 1_565 1_565 ?
N1 C5 C6 H62 -39(3) 1_565 1_565 1_565 1_565 ?
C4 C5 C6 C7 -66.3(6) 1_565 1_565 1_565 1_565 ?
C4 C5 C6 H61 63(3) 1_565 1_565 1_565 1_565 ?
C4 C5 C6 H62 -158(3) 1_565 1_565 1_565 1_565 ?
H5 C5 C6 C7 168(3) 1_565 1_565 1_565 1_565 ?
H5 C5 C6 H61 -63(4) 1_565 1_565 1_565 1_565 ?
H5 C5 C6 H62 77(4) 1_565 1_565 1_565 1_565 ?
C5 C6 C7 C8 -86.9(6) 1_565 1_565 1_565 1_565 ?
C5 C6 C7 H71 38(3) 1_565 1_565 1_565 1_565 ?
C5 C6 C7 H72 164(3) 1_565 1_565 1_565 1_565 ?
H61 C6 C7 C8 146(2) 1_565 1_565 1_565 1_565 ?
H61 C6 C7 H71 -90(4) 1_565 1_565 1_565 1_565 ?
H61 C6 C7 H72 37(4) 1_565 1_565 1_565 1_565 ?
H62 C6 C7 C8 36(2) 1_565 1_565 1_565 1_565 ?
H62 C6 C7 H71 161(3) 1_565 1_565 1_565 1_565 ?
H62 C6 C7 H72 -73(4) 1_565 1_565 1_565 1_565 ?
C6 C7 C8 C9 147.6(6) 1_565 1_565 1_565 1_565 ?
C6 C7 C8 H81 -88(2) 1_565 1_565 1_565 1_565 ?
C6 C7 C8 H82 25(2) 1_565 1_565 1_565 1_565 ?
H71 C7 C8 C9 24(2) 1_565 1_565 1_565 1_565 ?
H71 C7 C8 H81 148(3) 1_565 1_565 1_565 1_565 ?
H71 C7 C8 H82 -99(3) 1_565 1_565 1_565 1_565 ?
H72 C7 C8 C9 -94(3) 1_565 1_565 1_565 1_565 ?
H72 C7 C8 H81 31(4) 1_565 1_565 1_565 1_565 ?
H72 C7 C8 H82 144(4) 1_565 1_565 1_565 1_565 ?
C7 C8 C9 C10 -63.3(8) 1_565 1_565 1_565 1_565 ?
C7 C8 C9 H91 58(2) 1_565 1_565 1_565 1_565 ?
C7 C8 C9 H92 176(3) 1_565 1_565 1_565 1_565 ?
H81 C8 C9 C10 -167(3) 1_565 1_565 1_565 1_565 ?
H81 C8 C9 H91 -45(4) 1_565 1_565 1_565 1_565 ?
H81 C8 C9 H92 73(4) 1_565 1_565 1_565 1_565 ?
H82 C8 C9 C10 59(3) 1_565 1_565 1_565 1_565 ?
H82 C8 C9 H91 -179(3) 1_565 1_565 1_565 1_565 ?
H82 C8 C9 H92 -61(4) 1_565 1_565 1_565 1_565 ?
C8 C9 C10 C11 -63.3(8) 1_565 1_565 1_565 1_565 ?
C8 C9 C10 H101 59(3) 1_565 1_565 1_565 1_565 ?
C8 C9 C10 H102 -177(2) 1_565 1_565 1_565 1_565 ?
H91 C9 C10 C11 177(3) 1_565 1_565 1_565 1_565 ?
H91 C9 C10 H101 -61(4) 1_565 1_565 1_565 1_565 ?
H91 C9 C10 H102 64(4) 1_565 1_565 1_565 1_565 ?
H92 C9 C10 C11 54(3) 1_565 1_565 1_565 1_565 ?
H92 C9 C10 H101 176(5) 1_565 1_565 1_565 1_565 ?
H92 C9 C10 H102 -60(4) 1_565 1_565 1_565 1_565 ?
C9 C10 C11 C12 128.0(6) 1_565 1_565 1_565 1_565 ?
C9 C10 C11 H111 -107(2) 1_565 1_565 1_565 1_565 ?
C9 C10 C11 H112 6(3) 1_565 1_565 1_565 1_565 ?
H101 C10 C11 C12 3(3) 1_565 1_565 1_565 1_565 ?
H101 C10 C11 H111 128(3) 1_565 1_565 1_565 1_565 ?
H101 C10 C11 H112 -119(4) 1_565 1_565 1_565 1_565 ?
H102 C10 C11 C12 -112(2) 1_565 1_565 1_565 1_565 ?
H102 C10 C11 H111 13(3) 1_565 1_565 1_565 1_565 ?
H102 C10 C11 H112 126(4) 1_565 1_565 1_565 1_565 ?
C10 C11 C12 C2 -55.0(6) 1_565 1_565 1_565 1_565 ?
C10 C11 C12 S2 75.2(6) 1_565 1_565 1_565 1_565 ?
C10 C11 C12 H12 -177(3) 1_565 1_565 1_565 1_565 ?
H111 C11 C12 C2 -179(3) 1_565 1_565 1_565 1_565 ?
H111 C11 C12 S2 -49(3) 1_565 1_565 1_565 1_565 ?
H111 C11 C12 H12 59(4) 1_565 1_565 1_565 1_565 ?
H112 C11 C12 C2 52(3) 1_565 1_565 1_565 1_565 ?
H112 C11 C12 S2 -178(3) 1_565 1_565 1_565 1_565 ?
H112 C11 C12 H12 -69(4) 1_565 1_565 1_565 1_565 ?
C2 C12 S2 O3 -68.8(4) 1_565 1_565 1_565 1_565 ?
C2 C12 S2 O4 60.6(4) 1_565 1_565 1_565 1_565 ?
C2 C12 S2 C20 175.8(3) 1_565 1_565 1_565 1_565 ?
C11 C12 S2 O3 159.2(3) 1_565 1_565 1_565 1_565 ?
C11 C12 S2 O4 -71.4(4) 1_565 1_565 1_565 1_565 ?
C11 C12 S2 C20 43.8(4) 1_565 1_565 1_565 1_565 ?
H12 C12 S2 O3 48(3) 1_565 1_565 1_565 1_565 ?
H12 C12 S2 O4 177(3) 1_565 1_565 1_565 1_565 ?
H12 C12 S2 C20 -68(3) 1_565 1_565 1_565 1_565 ?
N1 S1 C13 C14 -100.5(3) 1_565 1_565 1_565 1_565 ?
N1 S1 C13 C18 76.9(4) 1_565 1_565 1_565 1_565 ?
O1 S1 C13 C14 12.2(4) 1_565 1_565 1_565 1_565 ?
O1 S1 C13 C18 -170.4(3) 1_565 1_565 1_565 1_565 ?
O2 S1 C13 C14 144.1(3) 1_565 1_565 1_565 1_565 ?
O2 S1 C13 C18 -38.5(4) 1_565 1_565 1_565 1_565 ?
S1 C13 C14 C15 176.5(3) 1_565 1_565 1_565 1_565 ?
S1 C13 C14 H14 2(3) 1_565 1_565 1_565 1_565 ?
C18 C13 C14 C15 -1.0(6) 1_565 1_565 1_565 1_565 ?
C18 C13 C14 H14 -175(3) 1_565 1_565 1_565 1_565 ?
S1 C13 C18 C17 -177.1(3) 1_565 1_565 1_565 1_565 ?
S1 C13 C18 H18 9(3) 1_565 1_565 1_565 1_565 ?
C14 C13 C18 C17 .4(6) 1_565 1_565 1_565 1_565 ?
C14 C13 C18 H18 -174(3) 1_565 1_565 1_565 1_565 ?
C13 C14 C15 C16 .6(7) 1_565 1_565 1_565 1_565 ?
C13 C14 C15 H15 -172(3) 1_565 1_565 1_565 1_565 ?
H14 C14 C15 C16 175(3) 1_565 1_565 1_565 1_565 ?
H14 C14 C15 H15 2(4) 1_565 1_565 1_565 1_565 ?
C14 C15 C16 C17 .3(7) 1_565 1_565 1_565 1_565 ?
C14 C15 C16 C19 179.7(5) 1_565 1_565 1_565 1_565 ?
H15 C15 C16 C17 174(3) 1_565 1_565 1_565 1_565 ?
H15 C15 C16 C19 -7(3) 1_565 1_565 1_565 1_565 ?
C15 C16 C17 C18 -1.0(7) 1_565 1_565 1_565 1_565 ?
C15 C16 C17 H17 178(2) 1_565 1_565 1_565 1_565 ?
C19 C16 C17 C18 179.7(5) 1_565 1_565 1_565 1_565 ?
C19 C16 C17 H17 -1(3) 1_565 1_565 1_565 1_565 ?
C15 C16 C19 H191 -87(3) 1_565 1_565 1_565 1_565 ?
C15 C16 C19 H192 61(4) 1_565 1_565 1_565 1_565 ?
C15 C16 C19 H193 165(3) 1_565 1_565 1_565 1_565 ?
C17 C16 C19 H191 93(3) 1_565 1_565 1_565 1_565 ?
C17 C16 C19 H192 -119(4) 1_565 1_565 1_565 1_565 ?
C17 C16 C19 H193 -15(3) 1_565 1_565 1_565 1_565 ?
C16 C17 C18 C13 .6(7) 1_565 1_565 1_565 1_565 ?
C16 C17 C18 H18 174(3) 1_565 1_565 1_565 1_565 ?
H17 C17 C18 C13 -178(3) 1_565 1_565 1_565 1_565 ?
H17 C17 C18 H18 -5(4) 1_565 1_565 1_565 1_565 ?
C12 S2 C20 C21 73.6(4) 1_565 1_565 1_565 1_565 ?
C12 S2 C20 C25 -109.7(3) 1_565 1_565 1_565 1_565 ?
O3 S2 C20 C21 -40.5(4) 1_565 1_565 1_565 1_565 ?
O3 S2 C20 C25 136.2(3) 1_565 1_565 1_565 1_565 ?
O4 S2 C20 C21 -169.5(3) 1_565 1_565 1_565 1_565 ?
O4 S2 C20 C25 7.2(3) 1_565 1_565 1_565 1_565 ?
S2 C20 C21 C22 177.1(3) 1_565 1_565 1_565 1_565 ?
S2 C20 C21 H21 4(3) 1_565 1_565 1_565 1_565 ?
C25 C20 C21 C22 .5(6) 1_565 1_565 1_565 1_565 ?
C25 C20 C21 H21 -172(3) 1_565 1_565 1_565 1_565 ?
S2 C20 C25 C24 -176.3(3) 1_565 1_565 1_565 1_565 ?
S2 C20 C25 H25 11(2) 1_565 1_565 1_565 1_565 ?
C21 C20 C25 C24 .4(6) 1_565 1_565 1_565 1_565 ?
C21 C20 C25 H25 -173(2) 1_565 1_565 1_565 1_565 ?
C20 C21 C22 C23 -1.3(7) 1_565 1_565 1_565 1_565 ?
C20 C21 C22 H22 -171(3) 1_565 1_565 1_565 1_565 ?
H21 C21 C22 C23 171(3) 1_565 1_565 1_565 1_565 ?
H21 C21 C22 H22 1(4) 1_565 1_565 1_565 1_565 ?
C21 C22 C23 C24 1.3(7) 1_565 1_565 1_565 1_565 ?
C21 C22 C23 H23 180(3) 1_565 1_565 1_565 1_565 ?
H22 C22 C23 C24 171(3) 1_565 1_565 1_565 1_565 ?
H22 C22 C23 H23 -11(4) 1_565 1_565 1_565 1_565 ?
C22 C23 C24 C25 -.4(7) 1_565 1_565 1_565 1_565 ?
C22 C23 C24 H24 -178(3) 1_565 1_565 1_565 1_565 ?
H23 C23 C24 C25 -178(3) 1_565 1_565 1_565 1_565 ?
H23 C23 C24 H24 4(4) 1_565 1_565 1_565 1_565 ?
C23 C24 C25 C20 -.4(6) 1_565 1_565 1_565 1_565 ?
C23 C24 C25 H25 172(3) 1_565 1_565 1_565 1_565 ?
H24 C24 C25 C20 177(3) 1_565 1_565 1_565 1_565 ?
H24 C24 C25 H25 -10(4) 1_565 1_565 1_565 1_565 ?

loop_
_reflns_scale_group_code
_reflns_scale_meas_F
? 1.4759
